data_4003292
loop_
_publ_author_name
'Kawaguchi, Genta'
'Maesato, Mitsuhiko'
'Komatsu, Tokutaro'
'Imakubo, Tatsuro'
'Kiswandhi, Andhika'
'Graf, David'
'Kitagawa, Hiroshi'

_publ_section_title
;
 Use of Halogen Bonding in a Molecular Solid Solution to Simultaneously
 Control Spin and Charge
;
_journal_issue 20
_journal_name_full 'Chemistry of Materials'
_journal_page_first 7276
_journal_paper_doi 10.1021/acs.chemmater.6b02495
_journal_volume 28
_journal_year 2016
_chemical_formula_moiety '2(C8 H4 I2 S2 Se4), Br4 Fe'
_chemical_formula_sum 'C16 H8 Br4 Fe I4 S4 Se8'
_chemical_formula_weight 1843.23
_chemical_name_common (DIETSe)2FeBr4
_space_group_crystal_system orthorhombic
_space_group_IT_number 72
_space_group_name_Hall '-I 2 2c'
_space_group_name_H-M_alt 'I b a m'
_atom_sites_solution_primary direct
_atom_sites_solution_secondary difmap
_audit_creation_method SHELXL-2014
_cell_angle_alpha 90
_cell_angle_beta 90
_cell_angle_gamma 90
_cell_formula_units_Z 4
_cell_length_a 7.343(2)
_cell_length_b 36.610(11)
_cell_length_c 13.592(4)
_cell_measurement_reflns_used 4703
_cell_measurement_temperature 293
_cell_measurement_theta_max 28.28
_cell_measurement_theta_min 2.23
_cell_volume 3653.9(18)
_computing_structure_refinement 'SHELXL-2014 (Sheldrick, 2014)'
_computing_structure_solution 'SIR2011 (Burla, et al., 2012)'
_diffrn_ambient_temperature 293
_diffrn_measured_fraction_theta_full 0.998
_diffrn_measured_fraction_theta_max 0.935
_diffrn_measurement_device_type 'Bruker SMART APEXII CCD detector'
_diffrn_measurement_method '\f and \w scans'
_diffrn_radiation_monochromator graphite
_diffrn_radiation_type MoK\a
_diffrn_radiation_wavelength 0.71073
_diffrn_reflns_av_R_equivalents 0.0268
_diffrn_reflns_av_unetI/netI 0.0249
_diffrn_reflns_Laue_measured_fraction_full 0.998
_diffrn_reflns_Laue_measured_fraction_max 0.935
_diffrn_reflns_limit_h_max 8
_diffrn_reflns_limit_h_min -9
_diffrn_reflns_limit_k_max 46
_diffrn_reflns_limit_k_min -41
_diffrn_reflns_limit_l_max 18
_diffrn_reflns_limit_l_min -17
_diffrn_reflns_number 10054
_diffrn_reflns_point_group_measured_fraction_full 0.998
_diffrn_reflns_point_group_measured_fraction_max 0.935
_diffrn_reflns_theta_full 25.242
_diffrn_reflns_theta_max 28.576
_diffrn_reflns_theta_min 2.225
_diffrn_source 'rotating anode with a mirror focusing unit'
_exptl_absorpt_coefficient_mu 16.379
_exptl_absorpt_correction_T_max 0.7457
_exptl_absorpt_correction_T_min 0.4385
_exptl_absorpt_correction_type multi-scan
_exptl_absorpt_process_details 'SADABS; Sheldrick, 1996'
_exptl_crystal_colour black
_exptl_crystal_density_diffrn 3.351
_exptl_crystal_density_method 'not measured'
_exptl_crystal_description plate
_exptl_crystal_F_000 3272
_exptl_crystal_size_max 0.16
_exptl_crystal_size_mid 0.09
_exptl_crystal_size_min 0.02
_refine_diff_density_max 1.516
_refine_diff_density_min -1.348
_refine_diff_density_rms 0.134
_refine_ls_extinction_method none
_refine_ls_goodness_of_fit_ref 1.039
_refine_ls_hydrogen_treatment undef
_refine_ls_matrix_type full
_refine_ls_number_parameters 97
_refine_ls_number_reflns 2276
_refine_ls_number_restraints 0
_refine_ls_restrained_S_all 1.039
_refine_ls_R_factor_all 0.0386
_refine_ls_R_factor_gt 0.0303
_refine_ls_shift/su_max 0.001
_refine_ls_shift/su_mean 0.000
_refine_ls_structure_factor_coef Fsqd
_refine_ls_weighting_details 'w=1/[\s^2^(Fo^2^)+(0.0313P)^2^+30.8067P] where P=(Fo^2^+2Fc^2^)/3'
_refine_ls_weighting_scheme calc
_refine_ls_wR_factor_gt 0.0768
_refine_ls_wR_factor_ref 0.0810
_reflns_Friedel_coverage 0.000
_reflns_number_gt 1897
_reflns_number_total 2276
_reflns_threshold_expression 'I > 2\s(I)'
_cod_data_source_file cm6b02495_si_004.cif
_cod_data_source_block shelxl
_cod_original_cell_volume 3653.7(19)
_cod_database_code 4003292
_shelx_space_group_comment
;
The symmetry employed for this shelxl refinement is uniquely defined
by the following loop, which should always be used as a source of
symmetry information in preference to the above space-group names.
They are only intended as comments.
;
_shelxl_version_number 2014-3

loop_
_space_group_symop_operation_xyz
'x, y, z'
'-x, -y, z'
'-x, y, -z+1/2'
'x, -y, -z+1/2'
'x+1/2, y+1/2, z+1/2'
'-x+1/2, -y+1/2, z+1/2'
'-x+1/2, y+1/2, -z+1'
'x+1/2, -y+1/2, -z+1'
'-x, -y, -z'
'x, y, -z'
'x, -y, z-1/2'
'-x, y, z-1/2'
'-x+1/2, -y+1/2, -z+1/2'
'x+1/2, y+1/2, -z+1/2'
'x+1/2, -y+1/2, z'
'-x+1/2, y+1/2, z'

loop_
_atom_site_label
_atom_site_type_symbol
_atom_site_fract_x
_atom_site_fract_y
_atom_site_fract_z
_atom_site_U_iso_or_equiv
_atom_site_adp_type
_atom_site_occupancy
_atom_site_site_symmetry_order
_atom_site_calc_flag
_atom_site_refinement_flags_posn
_atom_site_refinement_flags_adp
_atom_site_refinement_flags_occupancy
I1 I 0.18324(4) 0.36465(2) 0.13609(2) 0.03774(11) Uani 1 1 d . . .
Br1 Br 0.31098(17) 0.03666(2) 0.34537(8) 0.1073(4) Uani 1 1 d . . .
Se1 Se 0.17040(7) 0.27339(2) 0.11716(3) 0.03246(13) Uani 1 1 d . . .
Se2 Se 0.17586(7) 0.18088(2) 0.11691(3) 0.03172(13) Uani 1 1 d . . .
Fe1 Fe 0.5000 0.0000 0.2500 0.0678(6) Uani 1 4 d S T P
S1 S 0.17735(19) 0.09782(3) 0.12903(9) 0.0404(3) Uani 1 1 d . . .
C4 C 0.1783(6) 0.13550(11) 0.0496(3) 0.0291(9) Uani 1 1 d . . .
C3 C 0.1767(6) 0.31841(10) 0.0493(3) 0.0277(9) Uani 1 1 d . . .
C2 C 0.1726(8) 0.20825(16) 0.0000 0.0274(12) Uani 1 2 d S T P
C1 C 0.1726(9) 0.24553(16) 0.0000 0.0299(13) Uani 1 2 d S T P
C5A C 0.234(2) 0.0609(3) 0.0455(10) 0.057(4) Uani 0.5 1 d . . P
C5B C 0.114(2) 0.0609(3) 0.0437(10) 0.058(4) Uani 0.5 1 d . . P

loop_
_atom_site_aniso_label
_atom_site_aniso_U_11
_atom_site_aniso_U_22
_atom_site_aniso_U_33
_atom_site_aniso_U_23
_atom_site_aniso_U_13
_atom_site_aniso_U_12
I1 0.04274(19) 0.02842(17) 0.04205(19) -0.01149(12) 0.00276(13) 0.00049(12)
Br1 0.1713(11) 0.0429(4) 0.1076(7) -0.0131(4) 0.0352(7) 0.0094(5)
Se1 0.0497(3) 0.0227(2) 0.0250(2) 0.00041(15) 0.00059(17) -0.00007(18)
Se2 0.0442(3) 0.0217(2) 0.0293(2) 0.00094(15) -0.00074(18) -0.00076(17)
Fe1 0.1175(17) 0.0233(7) 0.0625(11) 0.000 0.000 0.000
S1 0.0560(8) 0.0259(6) 0.0393(6) 0.0059(5) -0.0031(5) -0.0012(5)
C4 0.032(2) 0.0176(18) 0.037(2) 0.0002(16) -0.0029(18) -0.0008(16)
C3 0.032(2) 0.0198(19) 0.031(2) -0.0025(15) 0.0006(17) 0.0000(16)
C2 0.031(3) 0.024(3) 0.027(3) 0.000 0.000 0.001(2)
C1 0.039(3) 0.021(3) 0.030(3) 0.000 0.000 -0.002(2)
C5A 0.091(10) 0.027(6) 0.054(6) -0.002(5) -0.016(8) 0.011(7)
C5B 0.095(10) 0.027(6) 0.052(6) -0.006(5) 0.011(8) -0.022(7)

loop_
_atom_type_symbol
_atom_type_description
_atom_type_scat_dispersion_real
_atom_type_scat_dispersion_imag
_atom_type_scat_source
C C 0.0033 0.0016 'International Tables Vol C Tables 4.2.6.8 and 6.1.1.4'
H H 0.0000 0.0000 'International Tables Vol C Tables 4.2.6.8 and 6.1.1.4'
S S 0.1246 0.1234 'International Tables Vol C Tables 4.2.6.8 and 6.1.1.4'
Fe Fe 0.3463 0.8444 'International Tables Vol C Tables 4.2.6.8 and 6.1.1.4'
Se Se -0.0929 2.2259 'International Tables Vol C Tables 4.2.6.8 and 6.1.1.4'
Br Br -0.2901 2.4595 'International Tables Vol C Tables 4.2.6.8 and 6.1.1.4'
I I -0.4742 1.8119 'International Tables Vol C Tables 4.2.6.8 and 6.1.1.4'

loop_
_geom_angle_atom_site_label_1
_geom_angle_atom_site_label_2
_geom_angle_atom_site_label_3
_geom_angle
_geom_angle_site_symmetry_1
_geom_angle_site_symmetry_3
C3 Se1 C1 93.40(19) . .
C2 Se2 C4 93.4(2) . .
Br1 Fe1 Br1 112.25(6) 4 3_655
Br1 Fe1 Br1 109.50(5) 4 2_655
Br1 Fe1 Br1 106.71(6) 3_655 2_655
Br1 Fe1 Br1 106.71(6) 4 .
Br1 Fe1 Br1 109.50(5) 3_655 .
Br1 Fe1 Br1 112.25(6) 2_655 .
C4 S1 C5A 101.5(5) . .
C4 S1 C5B 100.9(4) . .
C5A S1 C5B 28.0(5) . .
C4 C4 S1 128.07(15) 10 .
C4 C4 Se2 118.86(13) 10 .
S1 C4 Se2 113.1(2) . .
C3 C3 Se1 119.22(13) 10 .
C3 C3 I1 124.85(12) 10 .
Se1 C3 I1 115.9(2) . .
C1 C2 Se2 122.24(15) . .
C1 C2 Se2 122.24(15) . 10
Se2 C2 Se2 115.5(3) . 10
C2 C1 Se1 122.63(15) . .
C2 C1 Se1 122.64(15) . 10
Se1 C1 Se1 114.7(3) . 10
C5B C5A C5A 88.4(15) . 10
C5B C5A C5B 52.3(16) . 10
C5A C5A C5B 36.1(7) 10 10
C5B C5A S1 77.7(14) . .
C5A C5A S1 128.7(4) 10 .
C5B C5A S1 111.7(10) 10 .
C5A C5B C5B 91.6(15) . 10
C5A C5B C5A 55.5(17) . 10
C5B C5B C5A 36.1(7) 10 10
C5A C5B S1 74.4(13) . .
C5B C5B S1 129.1(4) 10 .
C5A C5B S1 111.2(9) 10 .

loop_
_geom_bond_atom_site_label_1
_geom_bond_atom_site_label_2
_geom_bond_distance
_geom_bond_site_symmetry_2
I1 C3 2.064(4) .
Br1 Fe1 2.3255(10) .
Se1 C3 1.889(4) .
Se1 C1 1.891(3) .
Se2 C2 1.879(3) .
Se2 C4 1.897(4) .
Fe1 Br1 2.3255(10) 4
Fe1 Br1 2.3255(10) 3_655
Fe1 Br1 2.3255(10) 2_655
S1 C4 1.752(4) .
S1 C5A 1.814(13) .
S1 C5B 1.840(12) .
C4 C4 1.347(9) 10
C3 C3 1.341(9) 10
C2 C1 1.365(8) .
C2 Se2 1.879(3) 10
C1 Se1 1.891(3) 10
C5A C5B 0.883(17) .
C5A C5A 1.24(3) 10
C5A C5B 1.499(15) 10
C5B C5B 1.19(3) 10
C5B C5A 1.499(15) 10

loop_
_geom_torsion_atom_site_label_1
_geom_torsion_atom_site_label_2
_geom_torsion_atom_site_label_3
_geom_torsion_atom_site_label_4
_geom_torsion
_geom_torsion_site_symmetry_1
_geom_torsion_site_symmetry_4
C5A S1 C4 C4 13.8(5) . 10
C5B S1 C4 C4 -14.7(5) . 10
C5A S1 C4 Se2 -167.1(5) . .
C5B S1 C4 Se2 164.4(5) . .
C2 Se2 C4 C4 0.4(2) . 10
C2 Se2 C4 S1 -178.8(3) . .
C1 Se1 C3 C3 1.3(2) . 10
C1 Se1 C3 I1 -178.6(3) . .
C4 Se2 C2 C1 -179.0(5) . .
C4 Se2 C2 Se2 -0.7(3) . 10
Se2 C2 C1 Se1 -1.4(8) . .
Se2 C2 C1 Se1 -179.7(3) 10 .
Se2 C2 C1 Se1 179.7(3) . 10
Se2 C2 C1 Se1 1.4(8) 10 10
C3 Se1 C1 C2 178.9(5) . .
C3 Se1 C1 Se1 -2.2(3) . 10
C4 S1 C5A C5B -91.7(14) . .
C4 S1 C5A C5A -13.9(5) . 10
C5B S1 C5A C5A 77.7(14) . 10
C4 S1 C5A C5B -51.1(10) . 10
C5B S1 C5A C5B 40.5(12) . 10
C5A C5A C5B C5B -0.003(1) 10 10
S1 C5A C5B C5B 130.3(2) . 10
C5B C5A C5B C5A 0.003(1) 10 10
S1 C5A C5B C5A 130.3(2) . 10
C5A C5A C5B S1 -130.3(2) 10 .
C5B C5A C5B S1 -130.3(2) 10 .
C4 S1 C5B C5A 94.0(14) . .
C4 S1 C5B C5B 14.9(5) . 10
C5A S1 C5B C5B -79.1(14) . 10
C4 S1 C5B C5A 51.6(10) . 10
C5A S1 C5B C5A -42.4(13) . 10
